data_7234708
loop_
_publ_author_name
'Adam F. Henwood'
'Ashu K. Bansal'
'David B. Cordes'
'Alexandra M. Z. Slawin'
'Ifor D. W. Samuel'
'Eli Zysman-Colman'

_publ_section_title
;
 Solubilised bright blue-emitting iridium complexes for solution processed
 OLEDs
;
_journal_name_full 'Journal of Materials Chemistry C'
_journal_page_first 3726
_journal_page_last 3737
_journal_paper_doi 10.1039/C6TC00151C
_journal_volume 4
_journal_year 2016
_chemical_formula_moiety 'C40 H36 F4 Ir N4, F6 P'
_chemical_formula_sum 'C40 H36 F10 Ir N4 P'
_chemical_formula_weight 985.93
_space_group_crystal_system monoclinic
_space_group_IT_number 14
_space_group_name_Hall '-P 2ybc'
_space_group_name_H-M_alt 'P 1 21/c 1'
_atom_sites_solution_hydrogens geom
_atom_sites_solution_primary direct
_atom_sites_solution_secondary difmap
_cell_angle_alpha 90.0000
_cell_angle_beta 100.008(4)
_cell_angle_gamma 90.0000
_cell_formula_units_Z 4
_cell_length_a 10.4212(16)
_cell_length_b 15.6794(18)
_cell_length_c 23.613(3)
_cell_measurement_reflns_used 6101
_cell_measurement_temperature 173
_cell_measurement_theta_max 25.40
_cell_measurement_theta_min 1.60
_cell_volume 3799.6(9)
_computing_cell_refinement 'CrystalClear-SM Expert 2.1 b32'
_computing_data_collection 'CrystalClear-SM Expert 2.1 b32 (Rigaku, 2014)'
_computing_data_reduction 'CrystalClear-SM Expert 2.1 b32'
_computing_molecular_graphics 'CrystalStructure 4.1'
_computing_publication_material 'CrystalStructure 4.1 (Rigaku, 2014)'
_computing_structure_refinement 'SHELXL2013 (Sheldrick, 2008)'
_computing_structure_solution 'DIRDIF99-PATTY (Gould, et al., 1999)'
_diffrn_ambient_temperature 173
_diffrn_detector_area_resol_mean 11.628
_diffrn_measured_fraction_theta_full 0.998
_diffrn_measured_fraction_theta_max 0.996
_diffrn_measurement_device_type 'Rigaku XtaLAB P200'
_diffrn_measurement_method \w
_diffrn_radiation_type 'Mo K\a'
_diffrn_radiation_wavelength 0.71075
_diffrn_reflns_av_R_equivalents 0.1495
_diffrn_reflns_Laue_measured_fraction_full 0.998
_diffrn_reflns_Laue_measured_fraction_max 0.996
_diffrn_reflns_limit_h_max 12
_diffrn_reflns_limit_h_min -12
_diffrn_reflns_limit_k_max 18
_diffrn_reflns_limit_k_min -18
_diffrn_reflns_limit_l_max 28
_diffrn_reflns_limit_l_min -27
_diffrn_reflns_number 44863
_diffrn_reflns_point_group_measured_fraction_full 0.998
_diffrn_reflns_point_group_measured_fraction_max 0.996
_diffrn_reflns_theta_full 25.242
_diffrn_reflns_theta_max 25.400
_diffrn_reflns_theta_min 1.566
_diffrn_standards_interval_count .
_diffrn_standards_number 0
_exptl_absorpt_coefficient_mu 3.651
_exptl_absorpt_correction_T_max 0.964
_exptl_absorpt_correction_T_min 0.665
_exptl_absorpt_correction_type multi-scan
_exptl_absorpt_process_details 'REQAB (Rigaku, 1998)'
_exptl_crystal_colour green
_exptl_crystal_density_diffrn 1.723
_exptl_crystal_density_method 'not measured'
_exptl_crystal_description platelet
_exptl_crystal_F_000 1944.00
_exptl_crystal_recrystallization_method 'Re-crystallisation from solvent: Acetonitrile/diethyl ether'
_exptl_crystal_size_max 0.120
_exptl_crystal_size_mid 0.030
_exptl_crystal_size_min 0.010
_refine_diff_density_max 2.30
_refine_diff_density_min -0.95
_refine_ls_extinction_method none
_refine_ls_goodness_of_fit_ref 0.998
_refine_ls_hydrogen_treatment constr
_refine_ls_number_parameters 511
_refine_ls_number_reflns 6983
_refine_ls_number_restraints 0
_refine_ls_R_factor_all 0.0959
_refine_ls_R_factor_gt 0.0537
_refine_ls_shift/su_max 0.000
_refine_ls_structure_factor_coef Fsqd
_refine_ls_weighting_details 'w = 1/[\s^2^(Fo^2^)+(0.0692P)^2^] where P=(Fo^2^+2Fc^2^)/3'
_refine_ls_weighting_scheme calc
_refine_ls_wR_factor_gt 0.1164
_refine_ls_wR_factor_ref 0.1340
_reflns_number_gt 4711
_reflns_number_total 6983
_reflns_threshold_expression F^2^>2.0\s(F^2^)
_cod_data_source_file J-Mater-Chem-C-2016-4-3726.cif
_cod_data_source_block 1
_cod_original_sg_symbol_H-M P21/c
_cod_database_code 7234708

loop_
_space_group_symop_id
_space_group_symop_operation_xyz
1 +X,+Y,+Z
2 -X,1/2+Y,1/2-Z
3 -X,-Y,-Z
4 +X,-1/2-Y,-1/2+Z

loop_
_atom_site_label
_atom_site_type_symbol
_atom_site_fract_x
_atom_site_fract_y
_atom_site_fract_z
_atom_site_U_iso_or_equiv
_atom_site_adp_type
_atom_site_occupancy
_atom_site_site_symmetry_order
_atom_site_calc_flag
_atom_site_refinement_flags_posn
_atom_site_refinement_flags_adp
_atom_site_refinement_flags_occupancy
_atom_site_disorder_assembly
_atom_site_disorder_group
Ir1 Ir 0.14300(3) 0.27901(2) 0.59531(2) 0.03063(14) Uani 1 1 d . . . . .
P1 P 0.2983(3) 0.6113(2) 0.77832(14) 0.0782(10) Uani 1 1 d . . . . .
F1 F 0.2967(10) 0.5614(9) 0.8351(4) 0.181(5) Uani 1 1 d . . . . .
F2 F 0.1561(9) 0.6396(13) 0.7718(5) 0.237(9) Uani 1 1 d . . . . .
F3 F 0.2708(17) 0.5297(7) 0.7450(5) 0.224(8) Uani 1 1 d . . . . .
F4 F 0.3051(8) 0.6585(5) 0.7199(3) 0.106(2) Uani 1 1 d . . . . .
F5 F 0.4485(8) 0.5972(5) 0.7890(4) 0.112(3) Uani 1 1 d . . . . .
F6 F 0.3330(15) 0.6961(8) 0.8107(5) 0.225(8) Uani 1 1 d . . . . .
F10 F 0.6192(5) 0.2641(3) 0.5341(2) 0.0587(14) Uani 1 1 d . . . . .
F12 F 0.4025(6) 0.0079(3) 0.5512(3) 0.0772(19) Uani 1 1 d . . . . .
F22 F -0.1727(6) 0.1955(4) 0.3965(2) 0.0699(17) Uani 1 1 d . . . . .
F24 F 0.0566(7) 0.4494(4) 0.4006(2) 0.0784(19) Uani 1 1 d . . . . .
N1 N 0.0947(7) 0.1536(4) 0.5991(3) 0.0337(16) Uani 1 1 d . . . . .
N13 N 0.1956(6) 0.4005(4) 0.5781(3) 0.0322(15) Uani 1 1 d . . . . .
N25 N 0.2248(6) 0.2806(4) 0.6843(3) 0.0293(14) Uani 1 1 d . . . . .
N32 N -0.0100(6) 0.3275(4) 0.6351(3) 0.0308(15) Uani 1 1 d . . . . .
C2 C 0.1783(9) 0.0972(5) 0.5804(4) 0.039(2) Uani 1 1 d . . . . .
C3 C 0.1428(10) 0.0114(5) 0.5736(5) 0.055(3) Uani 1 1 d . . . . .
H3 H 0.1994 -0.0285 0.5602 0.067 Uiso 1 1 calc R U . . .
C4 C 0.0258(11) -0.0147(6) 0.5864(5) 0.066(3) Uani 1 1 d . . . . .
H4 H -0.0006 -0.0724 0.5798 0.079 Uiso 1 1 calc R U . . .
C5 C -0.0537(10) 0.0410(5) 0.6086(5) 0.059(3) Uani 1 1 d . . . . .
H5 H -0.1325 0.0224 0.6197 0.071 Uiso 1 1 calc R U . . .
C6 C -0.0142(9) 0.1263(5) 0.6141(4) 0.048(2) Uani 1 1 d . . . . .
H6 H -0.0680 0.1661 0.6293 0.057 Uiso 1 1 calc R U . . .
C7 C 0.2958(9) 0.1362(5) 0.5664(4) 0.038(2) Uani 1 1 d . . . . .
C8 C 0.2989(8) 0.2273(4) 0.5693(3) 0.0346(19) Uani 1 1 d . . . . .
C9 C 0.4099(8) 0.2687(5) 0.5575(4) 0.038(2) Uani 1 1 d . . . . .
H9 H 0.4135 0.3293 0.5579 0.046 Uiso 1 1 calc R U . . .
C10 C 0.5122(8) 0.2234(5) 0.5455(4) 0.040(2) Uani 1 1 d . . . . .
C11 C 0.5130(10) 0.1345(6) 0.5431(4) 0.047(2) Uani 1 1 d . . . . .
H11 H 0.5861 0.1039 0.5347 0.057 Uiso 1 1 calc R U . . .
C12 C 0.4033(10) 0.0934(5) 0.5536(4) 0.046(2) Uani 1 1 d . . . . .
C14 C 0.1678(8) 0.4259(5) 0.5226(4) 0.038(2) Uani 1 1 d . . . . .
C15 C 0.2129(9) 0.5040(5) 0.5062(4) 0.047(2) Uani 1 1 d . . . . .
H15 H 0.1955 0.5213 0.4670 0.056 Uiso 1 1 calc R U . . .
C16 C 0.2819(10) 0.5551(6) 0.5466(5) 0.059(3) Uani 1 1 d . . . . .
H16 H 0.3150 0.6078 0.5355 0.070 Uiso 1 1 calc R U . . .
C17 C 0.3045(9) 0.5316(5) 0.6035(4) 0.049(2) Uani 1 1 d . . . . .
H17 H 0.3491 0.5685 0.6323 0.059 Uiso 1 1 calc R U . . .
C18 C 0.2608(8) 0.4537(5) 0.6173(4) 0.040(2) Uani 1 1 d . . . . .
H18 H 0.2773 0.4362 0.6565 0.048 Uiso 1 1 calc R U . . .
C19 C 0.0850(9) 0.3654(5) 0.4849(4) 0.039(2) Uani 1 1 d . . . . .
C20 C 0.0557(8) 0.2889(5) 0.5126(3) 0.0338(19) Uani 1 1 d . . . . .
C21 C -0.0327(8) 0.2329(5) 0.4816(4) 0.040(2) Uani 1 1 d . . . . .
H21 H -0.0570 0.1822 0.4991 0.048 Uiso 1 1 calc R U . . .
C22 C -0.0851(10) 0.2512(6) 0.4251(4) 0.049(2) Uani 1 1 d . . . . .
C23 C -0.0537(10) 0.3223(6) 0.3967(4) 0.051(2) Uani 1 1 d . . . . .
H23 H -0.0881 0.3323 0.3573 0.062 Uiso 1 1 calc R U . . .
C24 C 0.0297(10) 0.3775(6) 0.4283(4) 0.050(2) Uani 1 1 d . . . . .
C26 C 0.1507(8) 0.3146(5) 0.7199(3) 0.0323(19) Uani 1 1 d . . . . .
C27 C 0.1958(8) 0.3183(5) 0.7783(4) 0.037(2) Uani 1 1 d . . . . .
H27 H 0.1419 0.3434 0.8023 0.045 Uiso 1 1 calc R U . . .
C28 C 0.3155(8) 0.2871(5) 0.8032(4) 0.036(2) Uani 1 1 d . . . . .
C29 C 0.3894(8) 0.2517(5) 0.7654(4) 0.037(2) Uani 1 1 d . . . . .
H29 H 0.4730 0.2288 0.7800 0.044 Uiso 1 1 calc R U . . .
C30 C 0.3429(8) 0.2494(5) 0.7068(4) 0.0343(19) Uani 1 1 d . . . . .
H30 H 0.3956 0.2253 0.6819 0.041 Uiso 1 1 calc R U . . .
C31 C 0.0217(8) 0.3451(5) 0.6918(3) 0.0324(18) Uani 1 1 d . . . . .
C33 C -0.1308(8) 0.3463(5) 0.6092(4) 0.038(2) Uani 1 1 d . . . . .
H33 H -0.1555 0.3325 0.5696 0.045 Uiso 1 1 calc R U . . .
C34 C -0.2201(9) 0.3840(5) 0.6362(4) 0.038(2) Uani 1 1 d . . . . .
H34 H -0.3053 0.3945 0.6156 0.046 Uiso 1 1 calc R U . . .
C35 C -0.1893(9) 0.4073(5) 0.6932(4) 0.040(2) Uani 1 1 d . . . . .
C36 C -0.0645(9) 0.3855(5) 0.7208(4) 0.039(2) Uani 1 1 d . . . . .
H36 H -0.0384 0.3989 0.7604 0.047 Uiso 1 1 calc R U . . .
C37 C 0.3655(9) 0.2894(5) 0.8675(3) 0.039(2) Uani 1 1 d . . . . .
C38 C 0.4924(14) 0.3329(14) 0.8791(5) 0.148(8) Uani 1 1 d . . . . .
H38A H 0.5166 0.3437 0.9205 0.178 Uiso 1 1 calc R U . . .
H38B H 0.4864 0.3872 0.8583 0.178 Uiso 1 1 calc R U . . .
H38C H 0.5586 0.2968 0.8663 0.178 Uiso 1 1 calc R U . . .
C39 C 0.3830(17) 0.1958(8) 0.8903(5) 0.103(5) Uani 1 1 d . . . . .
H39A H 0.4104 0.1965 0.9322 0.124 Uiso 1 1 calc R U . . .
H39B H 0.4494 0.1670 0.8725 0.124 Uiso 1 1 calc R U . . .
H39C H 0.3001 0.1652 0.8806 0.124 Uiso 1 1 calc R U . . .
C40 C 0.2728(14) 0.3288(10) 0.9012(5) 0.095(4) Uani 1 1 d . . . . .
H40A H 0.2595 0.3889 0.8902 0.114 Uiso 1 1 calc R U . . .
H40B H 0.3086 0.3250 0.9423 0.114 Uiso 1 1 calc R U . . .
H40C H 0.1893 0.2986 0.8932 0.114 Uiso 1 1 calc R U . . .
C41 C -0.2835(9) 0.4535(5) 0.7253(4) 0.042(2) Uani 1 1 d . . . . .
C42 C -0.2900(16) 0.4095(12) 0.7808(6) 0.128(6) Uani 1 1 d . . . . .
H42A H -0.2960 0.3477 0.7744 0.153 Uiso 1 1 calc R U . . .
H42B H -0.3669 0.4292 0.7957 0.153 Uiso 1 1 calc R U . . .
H42C H -0.2113 0.4226 0.8087 0.153 Uiso 1 1 calc R U . . .
C43 C -0.4080(17) 0.4686(17) 0.6895(7) 0.203(13) Uani 1 1 d . . . . .
H43A H -0.4496 0.4140 0.6775 0.244 Uiso 1 1 calc R U . . .
H43B H -0.3956 0.5012 0.6554 0.244 Uiso 1 1 calc R U . . .
H43C H -0.4636 0.5011 0.7112 0.244 Uiso 1 1 calc R U . . .
C44 C -0.2232(15) 0.5394(8) 0.7452(7) 0.114(5) Uani 1 1 d . . . . .
H44A H -0.2775 0.5678 0.7695 0.136 Uiso 1 1 calc R U . . .
H44B H -0.2179 0.5752 0.7117 0.136 Uiso 1 1 calc R U . . .
H44C H -0.1356 0.5304 0.7673 0.136 Uiso 1 1 calc R U . . .

loop_
_atom_site_aniso_label
_atom_site_aniso_U_11
_atom_site_aniso_U_22
_atom_site_aniso_U_33
_atom_site_aniso_U_23
_atom_site_aniso_U_13
_atom_site_aniso_U_12
Ir1 0.0347(2) 0.02812(17) 0.0294(2) -0.00038(14) 0.00653(14) 0.00003(15)
P1 0.065(2) 0.119(3) 0.056(2) -0.012(2) 0.0242(16) -0.0078(19)
F1 0.122(8) 0.333(16) 0.096(7) 0.061(8) 0.042(6) -0.051(9)
F2 0.066(6) 0.51(3) 0.138(9) 0.061(13) 0.041(6) 0.045(10)
F3 0.39(2) 0.134(8) 0.133(8) -0.034(7) 0.008(11) -0.153(11)
F4 0.104(6) 0.139(6) 0.071(5) 0.001(5) 0.005(4) -0.031(5)
F5 0.081(6) 0.121(6) 0.139(7) 0.025(5) 0.034(5) 0.000(5)
F6 0.291(17) 0.210(11) 0.129(8) -0.113(9) -0.085(10) 0.133(12)
F10 0.038(3) 0.076(3) 0.065(4) -0.018(3) 0.018(3) -0.011(3)
F12 0.096(5) 0.046(3) 0.100(5) -0.001(3) 0.046(4) 0.019(3)
F22 0.076(4) 0.060(3) 0.064(4) -0.012(3) -0.016(3) -0.005(3)
F24 0.107(5) 0.069(4) 0.054(4) 0.020(3) -0.001(4) -0.009(4)
N1 0.056(5) 0.027(3) 0.020(4) 0.000(3) 0.012(3) 0.002(3)
N13 0.036(4) 0.028(3) 0.033(4) -0.002(3) 0.009(3) 0.002(3)
N25 0.037(4) 0.031(3) 0.018(3) 0.002(3) 0.002(3) 0.000(3)
N32 0.032(4) 0.027(3) 0.035(4) -0.002(3) 0.009(3) 0.002(3)
C2 0.054(6) 0.037(4) 0.030(5) -0.001(4) 0.013(4) 0.005(4)
C3 0.068(7) 0.034(5) 0.070(7) -0.005(5) 0.029(6) -0.004(5)
C4 0.085(8) 0.031(5) 0.092(9) -0.007(5) 0.046(7) -0.013(5)
C5 0.064(7) 0.038(5) 0.084(8) -0.001(5) 0.035(6) -0.013(5)
C6 0.050(6) 0.041(4) 0.059(6) -0.006(4) 0.025(5) -0.007(4)
C7 0.051(6) 0.038(4) 0.029(5) 0.002(4) 0.018(4) 0.004(4)
C8 0.043(5) 0.030(4) 0.030(5) 0.002(4) 0.004(4) 0.003(4)
C9 0.038(5) 0.040(5) 0.035(5) -0.007(4) 0.005(4) -0.005(4)
C10 0.029(5) 0.062(5) 0.028(5) 0.001(4) 0.005(4) -0.003(5)
C11 0.049(6) 0.057(5) 0.037(5) 0.000(4) 0.012(5) 0.009(5)
C12 0.067(7) 0.032(4) 0.045(6) 0.004(4) 0.024(5) 0.011(4)
C14 0.044(5) 0.038(4) 0.031(5) 0.009(4) 0.009(4) 0.002(4)
C15 0.050(6) 0.042(5) 0.047(6) 0.012(4) 0.002(5) -0.003(4)
C16 0.063(7) 0.041(5) 0.072(8) 0.011(5) 0.012(6) -0.011(5)
C17 0.054(6) 0.037(5) 0.055(7) -0.007(5) 0.006(5) -0.003(4)
C18 0.043(5) 0.033(4) 0.043(5) -0.004(4) 0.004(4) -0.003(4)
C19 0.044(5) 0.039(4) 0.032(5) 0.004(4) 0.001(4) 0.011(4)
C20 0.042(5) 0.037(4) 0.022(4) 0.001(4) 0.006(4) 0.006(4)
C21 0.039(5) 0.034(4) 0.046(6) -0.005(4) 0.006(4) -0.001(4)
C22 0.045(6) 0.047(5) 0.048(6) -0.015(5) -0.010(5) 0.009(4)
C23 0.057(6) 0.054(6) 0.038(5) 0.003(5) -0.009(5) 0.019(5)
C24 0.057(6) 0.048(5) 0.044(6) 0.012(5) 0.008(5) 0.006(5)
C26 0.039(5) 0.030(4) 0.027(5) 0.000(4) 0.003(4) 0.001(4)
C27 0.039(5) 0.038(4) 0.037(5) 0.001(4) 0.014(4) 0.006(4)
C28 0.040(5) 0.033(4) 0.035(5) -0.006(4) 0.005(4) -0.003(4)
C29 0.034(5) 0.040(4) 0.035(5) -0.001(4) 0.001(4) 0.003(4)
C30 0.037(5) 0.030(4) 0.037(5) 0.004(4) 0.008(4) 0.006(3)
C31 0.033(5) 0.031(4) 0.032(5) -0.004(4) 0.004(4) -0.002(4)
C33 0.043(5) 0.035(4) 0.034(5) 0.002(4) 0.003(4) -0.004(4)
C34 0.040(5) 0.040(4) 0.034(5) 0.000(4) 0.006(4) 0.004(4)
C35 0.045(6) 0.036(4) 0.041(6) 0.010(4) 0.012(4) 0.003(4)
C36 0.055(6) 0.034(4) 0.030(5) 0.001(4) 0.010(4) 0.017(4)
C37 0.050(5) 0.043(4) 0.024(5) -0.011(4) 0.004(4) 0.006(4)
C38 0.088(11) 0.31(2) 0.045(7) -0.028(11) -0.005(7) -0.095(14)
C39 0.166(15) 0.084(8) 0.051(7) 0.008(6) -0.006(8) 0.020(9)
C40 0.097(10) 0.140(11) 0.044(7) -0.014(8) 0.002(7) 0.026(9)
C41 0.041(5) 0.045(5) 0.039(5) -0.002(4) 0.007(4) 0.020(4)
C42 0.129(14) 0.195(17) 0.071(9) 0.011(10) 0.051(9) 0.070(13)
C43 0.128(15) 0.37(3) 0.099(13) -0.082(17) -0.002(11) 0.166(19)
C44 0.104(12) 0.095(9) 0.140(13) -0.035(9) 0.015(10) 0.035(9)

loop_
_atom_type_symbol
_atom_type_description
_atom_type_scat_dispersion_real
_atom_type_scat_dispersion_imag
_atom_type_scat_source
C C 0.0033 0.0016
;
International Tables for Crystallography
(Vol. C, Tables 4.2.6.8 and 6.1.1.4)
;
H H 0.0000 0.0000
;
International Tables for Crystallography
(Vol. C, Table 6.1.1.4)
;
F F 0.0171 0.0103
;
International Tables for Crystallography
(Vol. C, Tables 4.2.6.8 and 6.1.1.4)
;
Ir Ir -1.4442 7.9887
;
International Tables for Crystallography
(Vol. C, Tables 4.2.6.8 and 6.1.1.4)
;
N N 0.0061 0.0033
;
International Tables for Crystallography
(Vol. C, Tables 4.2.6.8 and 6.1.1.4)
;
P P 0.1023 0.0942
;
International Tables for Crystallography
(Vol. C, Tables 4.2.6.8 and 6.1.1.4)
;

loop_
_geom_angle_atom_site_label_1
_geom_angle_atom_site_label_2
_geom_angle_atom_site_label_3
_geom_angle
_geom_angle_site_symmetry_1
_geom_angle_site_symmetry_3
C8 Ir1 C20 89.3(3) . .
C8 Ir1 N1 81.0(3) . .
C20 Ir1 N1 92.5(3) . .
C8 Ir1 N13 93.2(3) . .
C20 Ir1 N13 80.0(3) . .
N1 Ir1 N13 170.6(2) . .
C8 Ir1 N25 95.7(3) . .
C20 Ir1 N25 174.0(3) . .
N1 Ir1 N25 91.6(2) . .
N13 Ir1 N25 96.3(2) . .
C8 Ir1 N32 171.6(3) . .
C20 Ir1 N32 98.8(3) . .
N1 Ir1 N32 96.6(3) . .
N13 Ir1 N32 90.1(2) . .
N25 Ir1 N32 76.2(3) . .
F3 P1 F2 95.8(10) . .
F3 P1 F6 176.8(9) . .
F2 P1 F6 86.5(9) . .
F3 P1 F1 89.6(7) . .
F2 P1 F1 94.4(6) . .
F6 P1 F1 92.5(7) . .
F3 P1 F5 93.4(8) . .
F2 P1 F5 170.7(9) . .
F6 P1 F5 84.3(6) . .
F1 P1 F5 87.1(5) . .
F3 P1 F4 88.5(5) . .
F2 P1 F4 88.0(6) . .
F6 P1 F4 89.2(7) . .
F1 P1 F4 177.1(6) . .
F5 P1 F4 90.7(4) . .
C6 N1 C2 120.2(7) . .
C6 N1 Ir1 123.9(6) . .
C2 N1 Ir1 115.8(5) . .
C18 N13 C14 119.0(7) . .
C18 N13 Ir1 124.3(5) . .
C14 N13 Ir1 116.6(5) . .
C30 N25 C26 118.8(7) . .
C30 N25 Ir1 124.6(5) . .
C26 N25 Ir1 116.5(5) . .
C33 N32 C31 117.2(7) . .
C33 N32 Ir1 126.7(5) . .
C31 N32 Ir1 116.0(5) . .
N1 C2 C3 119.3(8) . .
N1 C2 C7 114.2(7) . .
C3 C2 C7 126.4(8) . .
C4 C3 C2 119.4(9) . .
C4 C3 H3 120.3 . .
C2 C3 H3 120.3 . .
C5 C4 C3 121.1(8) . .
C5 C4 H4 119.5 . .
C3 C4 H4 119.5 . .
C4 C5 C6 117.3(9) . .
C4 C5 H5 121.4 . .
C6 C5 H5 121.4 . .
N1 C6 C5 122.6(9) . .
N1 C6 H6 118.7 . .
C5 C6 H6 118.7 . .
C12 C7 C8 118.8(8) . .
C12 C7 C2 126.2(7) . .
C8 C7 C2 114.9(7) . .
C9 C8 C7 117.9(7) . .
C9 C8 Ir1 128.0(5) . .
C7 C8 Ir1 113.9(6) . .
C10 C9 C8 120.5(7) . .
C10 C9 H9 119.7 . .
C8 C9 H9 119.7 . .
F10 C10 C9 120.0(7) . .
F10 C10 C11 117.0(8) . .
C9 C10 C11 123.0(8) . .
C12 C11 C10 116.8(8) . .
C12 C11 H11 121.6 . .
C10 C11 H11 121.6 . .
F12 C12 C11 117.5(8) . .
F12 C12 C7 119.6(8) . .
C11 C12 C7 122.9(8) . .
N13 C14 C15 120.2(8) . .
N13 C14 C19 113.6(7) . .
C15 C14 C19 126.2(8) . .
C16 C15 C14 119.3(8) . .
C16 C15 H15 120.4 . .
C14 C15 H15 120.4 . .
C15 C16 C17 120.8(8) . .
C15 C16 H16 119.6 . .
C17 C16 H16 119.6 . .
C18 C17 C16 117.8(9) . .
C18 C17 H17 121.1 . .
C16 C17 H17 121.1 . .
N13 C18 C17 122.8(8) . .
N13 C18 H18 118.6 . .
C17 C18 H18 118.6 . .
C24 C19 C20 118.4(8) . .
C24 C19 C14 127.0(7) . .
C20 C19 C14 114.5(7) . .
C21 C20 C19 117.9(7) . .
C21 C20 Ir1 127.6(6) . .
C19 C20 Ir1 114.4(6) . .
C22 C21 C20 119.5(8) . .
C22 C21 H21 120.2 . .
C20 C21 H21 120.2 . .
F22 C22 C23 118.5(9) . .
F22 C22 C21 117.8(9) . .
C23 C22 C21 123.7(9) . .
C24 C23 C22 115.7(8) . .
C24 C23 H23 122.2 . .
C22 C23 H23 122.2 . .
C23 C24 F24 115.5(8) . .
C23 C24 C19 124.7(8) . .
F24 C24 C19 119.7(9) . .
N25 C26 C27 120.6(7) . .
N25 C26 C31 115.2(7) . .
C27 C26 C31 124.3(7) . .
C28 C27 C26 122.6(8) . .
C28 C27 H27 118.7 . .
C26 C27 H27 118.7 . .
C27 C28 C29 115.5(8) . .
C27 C28 C37 123.2(7) . .
C29 C28 C37 121.3(8) . .
C30 C29 C28 121.0(8) . .
C30 C29 H29 119.5 . .
C28 C29 H29 119.5 . .
N25 C30 C29 121.5(8) . .
N25 C30 H30 119.3 . .
C29 C30 H30 119.3 . .
N32 C31 C36 121.3(7) . .
N32 C31 C26 115.3(7) . .
C36 C31 C26 123.3(7) . .
N32 C33 C34 123.6(8) . .
N32 C33 H33 118.2 . .
C34 C33 H33 118.2 . .
C33 C34 C35 120.9(8) . .
C33 C34 H34 119.6 . .
C35 C34 H34 119.6 . .
C34 C35 C36 115.7(8) . .
C34 C35 C41 123.4(8) . .
C36 C35 C41 121.0(8) . .
C31 C36 C35 121.1(8) . .
C31 C36 H36 119.4 . .
C35 C36 H36 119.4 . .
C38 C37 C40 110.7(11) . .
C38 C37 C28 109.8(8) . .
C40 C37 C28 113.7(8) . .
C38 C37 C39 108.9(12) . .
C40 C37 C39 104.7(10) . .
C28 C37 C39 108.8(7) . .
C37 C38 H38A 109.5 . .
C37 C38 H38B 109.5 . .
H38A C38 H38B 109.5 . .
C37 C38 H38C 109.5 . .
H38A C38 H38C 109.5 . .
H38B C38 H38C 109.5 . .
C37 C39 H39A 109.5 . .
C37 C39 H39B 109.5 . .
H39A C39 H39B 109.5 . .
C37 C39 H39C 109.5 . .
H39A C39 H39C 109.5 . .
H39B C39 H39C 109.5 . .
C37 C40 H40A 109.5 . .
C37 C40 H40B 109.5 . .
H40A C40 H40B 109.5 . .
C37 C40 H40C 109.5 . .
H40A C40 H40C 109.5 . .
H40B C40 H40C 109.5 . .
C43 C41 C42 114.7(13) . .
C43 C41 C35 112.4(8) . .
C42 C41 C35 110.3(8) . .
C43 C41 C44 108.5(13) . .
C42 C41 C44 102.4(11) . .
C35 C41 C44 107.9(9) . .
C41 C42 H42A 109.5 . .
C41 C42 H42B 109.5 . .
H42A C42 H42B 109.5 . .
C41 C42 H42C 109.5 . .
H42A C42 H42C 109.5 . .
H42B C42 H42C 109.5 . .
C41 C43 H43A 109.5 . .
C41 C43 H43B 109.5 . .
H43A C43 H43B 109.5 . .
C41 C43 H43C 109.5 . .
H43A C43 H43C 109.5 . .
H43B C43 H43C 109.5 . .
C41 C44 H44A 109.5 . .
C41 C44 H44B 109.5 . .
H44A C44 H44B 109.5 . .
C41 C44 H44C 109.5 . .
H44A C44 H44C 109.5 . .
H44B C44 H44C 109.5 . .

loop_
_geom_bond_atom_site_label_1
_geom_bond_atom_site_label_2
_geom_bond_distance
_geom_bond_site_symmetry_2
Ir1 C8 2.005(8) .
Ir1 C20 2.013(8) .
Ir1 N1 2.035(6) .
Ir1 N13 2.043(6) .
Ir1 N25 2.126(6) .
Ir1 N32 2.127(6) .
P1 F3 1.503(9) .
P1 F2 1.530(10) .
P1 F6 1.545(12) .
P1 F1 1.554(10) .
P1 F5 1.557(8) .
P1 F4 1.578(8) .
F10 C10 1.352(9) .
F12 C12 1.341(9) .
F22 C22 1.357(11) .
F24 C24 1.358(10) .
N1 C6 1.318(11) .
N1 C2 1.368(10) .
N13 C18 1.340(10) .
N13 C14 1.352(10) .
N25 C30 1.345(10) .
N25 C26 1.347(10) .
N32 C33 1.333(10) .
N32 C31 1.352(10) .
C2 C3 1.397(12) .
C2 C7 1.457(12) .
C3 C4 1.369(13) .
C3 H3 0.9500 .
C4 C5 1.368(13) .
C4 H4 0.9500 .
C5 C6 1.399(12) .
C5 H5 0.9500 .
C6 H6 0.9500 .
C7 C12 1.384(12) .
C7 C8 1.431(10) .
C8 C9 1.396(12) .
C9 C10 1.353(11) .
C9 H9 0.9500 .
C10 C11 1.395(12) .
C11 C12 1.372(13) .
C11 H11 0.9500 .
C14 C15 1.391(11) .
C14 C19 1.473(12) .
C15 C16 1.353(13) .
C15 H15 0.9500 .
C16 C17 1.375(13) .
C16 H16 0.9500 .
C17 C18 1.363(11) .
C17 H17 0.9500 .
C18 H18 0.9500 .
C19 C24 1.373(12) .
C19 C20 1.425(11) .
C20 C21 1.386(11) .
C21 C22 1.380(13) .
C21 H21 0.9500 .
C22 C23 1.371(14) .
C23 C24 1.354(13) .
C23 H23 0.9500 .
C26 C27 1.379(11) .
C26 C31 1.472(11) .
C27 C28 1.373(11) .
C27 H27 0.9500 .
C28 C29 1.392(12) .
C28 C37 1.518(12) .
C29 C30 1.385(11) .
C29 H29 0.9500 .
C30 H30 0.9500 .
C31 C36 1.375(11) .
C33 C34 1.352(11) .
C33 H33 0.9500 .
C34 C35 1.379(12) .
C34 H34 0.9500 .
C35 C36 1.392(12) .
C35 C41 1.524(12) .
C36 H36 0.9500 .
C37 C38 1.471(15) .
C37 C40 1.488(14) .
C37 C39 1.562(14) .
C38 H38A 0.9800 .
C38 H38B 0.9800 .
C38 H38C 0.9800 .
C39 H39A 0.9800 .
C39 H39B 0.9800 .
C39 H39C 0.9800 .
C40 H40A 0.9800 .
C40 H40B 0.9800 .
C40 H40C 0.9800 .
C41 C43 1.439(17) .
C41 C42 1.494(16) .
C41 C44 1.526(16) .
C42 H42A 0.9800 .
C42 H42B 0.9800 .
C42 H42C 0.9800 .
C43 H43A 0.9800 .
C43 H43B 0.9800 .
C43 H43C 0.9800 .
C44 H44A 0.9800 .
C44 H44B 0.9800 .
C44 H44C 0.9800 .

loop_
_geom_torsion_atom_site_label_1
_geom_torsion_atom_site_label_2
_geom_torsion_atom_site_label_3
_geom_torsion_atom_site_label_4
_geom_torsion
_geom_torsion_site_symmetry_1
_geom_torsion_site_symmetry_2
_geom_torsion_site_symmetry_3
_geom_torsion_site_symmetry_4
C6 N1 C2 C3 4.4(12) . . . .
Ir1 N1 C2 C3 -170.7(7) . . . .
C6 N1 C2 C7 -178.8(8) . . . .
Ir1 N1 C2 C7 6.1(9) . . . .
N1 C2 C3 C4 -0.7(14) . . . .
C7 C2 C3 C4 -177.1(9) . . . .
C2 C3 C4 C5 -3.4(17) . . . .
C3 C4 C5 C6 3.9(17) . . . .
C2 N1 C6 C5 -4.0(14) . . . .
Ir1 N1 C6 C5 170.6(8) . . . .
C4 C5 C6 N1 -0.1(16) . . . .
N1 C2 C7 C12 171.4(8) . . . .
C3 C2 C7 C12 -12.1(15) . . . .
N1 C2 C7 C8 -5.6(11) . . . .
C3 C2 C7 C8 170.9(9) . . . .
C12 C7 C8 C9 1.6(12) . . . .
C2 C7 C8 C9 178.8(8) . . . .
C12 C7 C8 Ir1 -174.8(7) . . . .
C2 C7 C8 Ir1 2.5(9) . . . .
C7 C8 C9 C10 -1.9(12) . . . .
Ir1 C8 C9 C10 173.8(6) . . . .
C8 C9 C10 F10 180.0(7) . . . .
C8 C9 C10 C11 1.0(14) . . . .
F10 C10 C11 C12 -178.7(8) . . . .
C9 C10 C11 C12 0.3(14) . . . .
C10 C11 C12 F12 179.7(8) . . . .
C10 C11 C12 C7 -0.6(14) . . . .
C8 C7 C12 F12 179.4(8) . . . .
C2 C7 C12 F12 2.5(14) . . . .
C8 C7 C12 C11 -0.3(14) . . . .
C2 C7 C12 C11 -177.2(9) . . . .
C18 N13 C14 C15 3.7(12) . . . .
Ir1 N13 C14 C15 -172.9(6) . . . .
C18 N13 C14 C19 -174.3(7) . . . .
Ir1 N13 C14 C19 9.1(9) . . . .
N13 C14 C15 C16 -1.7(13) . . . .
C19 C14 C15 C16 176.0(9) . . . .
C14 C15 C16 C17 -1.8(15) . . . .
C15 C16 C17 C18 3.2(15) . . . .
C14 N13 C18 C17 -2.2(12) . . . .
Ir1 N13 C18 C17 174.1(7) . . . .
C16 C17 C18 N13 -1.2(14) . . . .
N13 C14 C19 C24 172.6(8) . . . .
C15 C14 C19 C24 -5.2(15) . . . .
N13 C14 C19 C20 -3.7(10) . . . .
C15 C14 C19 C20 178.5(8) . . . .
C24 C19 C20 C21 -3.3(12) . . . .
C14 C19 C20 C21 173.4(8) . . . .
C24 C19 C20 Ir1 179.9(7) . . . .
C14 C19 C20 Ir1 -3.4(9) . . . .
C19 C20 C21 C22 2.2(12) . . . .
Ir1 C20 C21 C22 178.5(7) . . . .
C20 C21 C22 F22 -179.1(8) . . . .
C20 C21 C22 C23 0.9(14) . . . .
F22 C22 C23 C24 177.1(8) . . . .
C21 C22 C23 C24 -2.9(14) . . . .
C22 C23 C24 F24 -177.5(8) . . . .
C22 C23 C24 C19 1.7(14) . . . .
C20 C19 C24 C23 1.3(14) . . . .
C14 C19 C24 C23 -174.9(9) . . . .
C20 C19 C24 F24 -179.5(8) . . . .
C14 C19 C24 F24 4.3(14) . . . .
C30 N25 C26 C27 0.8(10) . . . .
Ir1 N25 C26 C27 180.0(6) . . . .
C30 N25 C26 C31 -178.4(6) . . . .
Ir1 N25 C26 C31 0.8(8) . . . .
N25 C26 C27 C28 -0.9(12) . . . .
C31 C26 C27 C28 178.2(7) . . . .
C26 C27 C28 C29 0.4(11) . . . .
C26 C27 C28 C37 -178.9(7) . . . .
C27 C28 C29 C30 0.3(11) . . . .
C37 C28 C29 C30 179.6(7) . . . .
C26 N25 C30 C29 -0.1(11) . . . .
Ir1 N25 C30 C29 -179.2(6) . . . .
C28 C29 C30 N25 -0.5(12) . . . .
C33 N32 C31 C36 -3.9(10) . . . .
Ir1 N32 C31 C36 172.6(6) . . . .
C33 N32 C31 C26 173.5(6) . . . .
Ir1 N32 C31 C26 -10.0(8) . . . .
N25 C26 C31 N32 6.1(9) . . . .
C27 C26 C31 N32 -173.1(7) . . . .
N25 C26 C31 C36 -176.6(7) . . . .
C27 C26 C31 C36 4.2(12) . . . .
C31 N32 C33 C34 2.1(11) . . . .
Ir1 N32 C33 C34 -174.0(6) . . . .
N32 C33 C34 C35 1.5(12) . . . .
C33 C34 C35 C36 -3.1(12) . . . .
C33 C34 C35 C41 177.1(7) . . . .
N32 C31 C36 C35 2.2(12) . . . .
C26 C31 C36 C35 -174.9(7) . . . .
C34 C35 C36 C31 1.3(11) . . . .
C41 C35 C36 C31 -178.9(7) . . . .
C27 C28 C37 C38 -124.8(12) . . . .
C29 C28 C37 C38 55.9(13) . . . .
C27 C28 C37 C40 -0.2(13) . . . .
C29 C28 C37 C40 -179.4(9) . . . .
C27 C28 C37 C39 116.1(10) . . . .
C29 C28 C37 C39 -63.2(11) . . . .
C34 C35 C41 C43 0.9(17) . . . .
C36 C35 C41 C43 -178.9(14) . . . .
C34 C35 C41 C42 130.2(11) . . . .
C36 C35 C41 C42 -49.5(13) . . . .
C34 C35 C41 C44 -118.6(10) . . . .
C36 C35 C41 C44 61.6(11) . . . .
